data_1554262
loop_
_publ_author_name
'Ivanov, Konstantin L.'
'Vatsouro, Ivan M.'
'Bezzubov, Stanislav I.'
'Melnikov, Mikhail Ya.'
'Budynina, Ekaterina M.'

_publ_section_title
;
 Domino construction of a bullataketal core via double bond cleavage in
 activated dihydrofurans
;
_journal_issue 10
_journal_name_full 'Organic Chemistry Frontiers'
_journal_page_first 1655
_journal_paper_doi 10.1039/C8QO00132D
_journal_volume 5
_journal_year 2018
_chemical_formula_moiety 'C13 H15 Br O3'
_chemical_formula_sum 'C13 H15 Br O3'
_chemical_formula_weight 299.16
_chemical_melting_point_gt 382
_chemical_melting_point_lt 383
_chemical_name_systematic
;
4-Bromo-6-ethoxy-9-methyl-8,10-dioxatricyclo[7.2.1.02,7]dodeca-2,4,6-triene
;
_space_group_crystal_system monoclinic
_space_group_IT_number 14
_space_group_name_Hall '-P 2ybc'
_space_group_name_H-M_alt 'P 1 21/c 1'
_atom_sites_solution_hydrogens geom
_audit_creation_method SHELXL-2014/7
_audit_update_record
;
2017-10-16 deposited with the CCDC.
2018-03-14 downloaded from the CCDC.
;
_cell_angle_alpha 90
_cell_angle_beta 105.8150(10)
_cell_angle_gamma 90
_cell_formula_units_Z 4
_cell_length_a 9.9233(7)
_cell_length_b 15.1382(10)
_cell_length_c 8.9089(6)
_cell_measurement_reflns_used 5011
_cell_measurement_temperature 120(2)
_cell_measurement_theta_max 30.213
_cell_measurement_theta_min 2.522
_cell_volume 1287.64(15)
_computing_cell_refinement 'SAINT (Bruker, 2008)'
_computing_data_collection '<i>APEX2</i> (Bruker, 2008)'
_computing_data_reduction 'SAINT (Bruker, 2008)'
_computing_molecular_graphics 'SHELXTL (Sheldrick, 2008)'
_computing_publication_material 'SHELXTL (Sheldrick, 2008)'
_computing_structure_refinement 'SHELXL-2014/7 (Sheldrick, 2014)'
_computing_structure_solution 'SHELXTL (Sheldrick, 2008)'
_diffrn_ambient_temperature 120(2)
_diffrn_measured_fraction_theta_full 1.000
_diffrn_measured_fraction_theta_max 1.000
_diffrn_measurement_device_type 'Bruker SMART APEX II'
_diffrn_measurement_method \w
_diffrn_radiation_type MoK\a
_diffrn_radiation_wavelength 0.71073
_diffrn_reflns_av_R_equivalents 0.0259
_diffrn_reflns_av_unetI/netI 0.0245
_diffrn_reflns_Laue_measured_fraction_full 1.000
_diffrn_reflns_Laue_measured_fraction_max 1.000
_diffrn_reflns_limit_h_max 13
_diffrn_reflns_limit_h_min -13
_diffrn_reflns_limit_k_max 20
_diffrn_reflns_limit_k_min -20
_diffrn_reflns_limit_l_max 12
_diffrn_reflns_limit_l_min -12
_diffrn_reflns_number 12515
_diffrn_reflns_point_group_measured_fraction_full 1.000
_diffrn_reflns_point_group_measured_fraction_max 1.000
_diffrn_reflns_theta_full 25.242
_diffrn_reflns_theta_max 28.996
_diffrn_reflns_theta_min 2.133
_diffrn_source 'fine-focus sealed tube'
_exptl_absorpt_coefficient_mu 3.186
_exptl_absorpt_correction_type multi-scan
_exptl_absorpt_process_details 'SADABS (Bruker, 2008)'
_exptl_crystal_colour COLORLESS
_exptl_crystal_density_diffrn 1.543
_exptl_crystal_description BLOCK
_exptl_crystal_F_000 608
_exptl_crystal_recrystallization_method 'Re-crystallisation from solvent: petroleum ether : ethyl acetate, 3:1'
_exptl_crystal_size_max 0.400
_exptl_crystal_size_mid 0.350
_exptl_crystal_size_min 0.150
_exptl_transmission_factor_max 0.646
_exptl_transmission_factor_min 0.362
_refine_diff_density_max 0.549
_refine_diff_density_min -0.449
_refine_diff_density_rms 0.059
_refine_ls_extinction_method none
_refine_ls_goodness_of_fit_ref 1.052
_refine_ls_hydrogen_treatment constr
_refine_ls_matrix_type full
_refine_ls_number_parameters 156
_refine_ls_number_reflns 3417
_refine_ls_number_restraints 0
_refine_ls_restrained_S_all 1.052
_refine_ls_R_factor_all 0.0323
_refine_ls_R_factor_gt 0.0251
_refine_ls_shift/su_max 0.001
_refine_ls_shift/su_mean 0.000
_refine_ls_structure_factor_coef Fsqd
_refine_ls_weighting_details 'w=1/[\s^2^(Fo^2^)+(0.0304P)^2^+0.4077P] where P=(Fo^2^+2Fc^2^)/3'
_refine_ls_weighting_scheme calc
_refine_ls_wR_factor_gt 0.0596
_refine_ls_wR_factor_ref 0.0618
_reflns_Friedel_coverage 0.000
_reflns_number_gt 2957
_reflns_number_total 3417
_reflns_threshold_expression 'I > 2\s(I)'
_cod_data_source_file c8qo00132d2.cif
_cod_data_source_block 4m
_cod_depositor_comments
;
The following automatic conversions were performed:

data item '_exptl_absorpt_correction_type' value 'MULTI-SCAN' was
changed to 'multi-scan' in accordance with the
/home/saulius/struct/COD-crude-data/automatic-downloads/DataCite-retrospective/RSC/depositions/lib/dictionaries/cif_core.dic
dictionary named 'cif_core.dic' version 2.4.2 last updated on
2011-04-26.

Automatic conversion script
Id: cif_fix_values 6909 2019-04-08 15:41:33Z antanas 
;
_cod_original_sg_symbol_H-M 'P 21/c'
_cod_database_code 1554262
_shelx_shelxl_version_number 2014/7
_shelx_space_group_comment
;
The symmetry employed for this shelxl refinement is uniquely defined
by the following loop, which should always be used as a source of
symmetry information in preference to the above space-group names.
They are only intended as comments.
;
_shelx_estimated_absorpt_t_min 0.362
_shelx_estimated_absorpt_t_max 0.646

loop_
_space_group_symop_operation_xyz
'x, y, z'
'-x, y+1/2, -z+1/2'
'-x, -y, -z'
'x, -y-1/2, z-1/2'

loop_
_atom_site_label
_atom_site_type_symbol
_atom_site_fract_x
_atom_site_fract_y
_atom_site_fract_z
_atom_site_U_iso_or_equiv
_atom_site_adp_type
_atom_site_occupancy
_atom_site_site_symmetry_order
_atom_site_calc_flag
_atom_site_refinement_flags_posn
_atom_site_refinement_flags_adp
C1 C 0.23727(15) 0.41538(11) 0.34035(19) 0.0194(3) Uani 1 1 d . .
H1A H 0.2190 0.3932 0.2333 0.029 Uiso 1 1 calc R U
H1B H 0.2547 0.4791 0.3415 0.029 Uiso 1 1 calc R U
H1C H 0.1558 0.4037 0.3796 0.029 Uiso 1 1 calc R U
C2 C 0.36391(15) 0.36932(9) 0.44285(17) 0.0145(3) Uani 1 1 d . .
C3 C 0.41790(16) 0.23678(10) 0.58100(18) 0.0180(3) Uani 1 1 d . .
H3A H 0.4790 0.1876 0.5667 0.022 Uiso 1 1 calc R U
H3B H 0.3500 0.2141 0.6350 0.022 Uiso 1 1 calc R U
C4 C 0.50456(16) 0.31222(10) 0.67314(17) 0.0160(3) Uani 1 1 d . .
H4A H 0.5283 0.3031 0.7886 0.019 Uiso 1 1 calc R U
C5 C 0.40293(15) 0.38921(10) 0.61682(17) 0.0169(3) Uani 1 1 d . .
H5A H 0.3209 0.3863 0.6597 0.020 Uiso 1 1 calc R U
H5B H 0.4496 0.4473 0.6416 0.020 Uiso 1 1 calc R U
C6 C 0.60971(14) 0.36821(9) 0.46836(17) 0.0136(3) Uani 1 1 d . .
C7 C 0.63176(15) 0.33038(10) 0.61550(17) 0.0147(3) Uani 1 1 d . .
C8 C 0.76837(16) 0.31143(10) 0.70433(18) 0.0171(3) Uani 1 1 d . .
H8A H 0.7848 0.2864 0.8055 0.021 Uiso 1 1 calc R U
C9 C 0.87879(15) 0.32965(10) 0.64283(19) 0.0189(3) Uani 1 1 d . .
C10 C 0.85898(16) 0.36559(10) 0.49493(19) 0.0181(3) Uani 1 1 d . .
H10A H 0.9367 0.3767 0.4547 0.022 Uiso 1 1 calc R U
C11 C 0.72330(15) 0.38508(9) 0.40645(17) 0.0151(3) Uani 1 1 d . .
C12 C 0.80275(18) 0.43883(12) 0.1926(2) 0.0246(3) Uani 1 1 d . .
H12A H 0.8564 0.3846 0.1854 0.030 Uiso 1 1 calc R U
H12B H 0.8671 0.4823 0.2584 0.030 Uiso 1 1 calc R U
C13 C 0.7387(2) 0.47639(15) 0.0326(2) 0.0377(5) Uani 1 1 d . .
H13A H 0.8128 0.4890 -0.0179 0.057 Uiso 1 1 calc R U
H13B H 0.6887 0.5311 0.0417 0.057 Uiso 1 1 calc R U
H13C H 0.6730 0.4335 -0.0301 0.057 Uiso 1 1 calc R U
O1 O 0.34581(11) 0.27613(7) 0.43171(12) 0.0164(2) Uani 1 1 d . .
O2 O 0.47939(10) 0.39216(7) 0.37810(12) 0.0147(2) Uani 1 1 d . .
O3 O 0.68942(11) 0.41889(7) 0.25889(12) 0.0190(2) Uani 1 1 d . .
Br1 Br 1.06393(2) 0.30125(2) 0.76162(2) 0.02606(6) Uani 1 1 d . .

loop_
_atom_site_aniso_label
_atom_site_aniso_U_11
_atom_site_aniso_U_22
_atom_site_aniso_U_33
_atom_site_aniso_U_23
_atom_site_aniso_U_13
_atom_site_aniso_U_12
C1 0.0148(7) 0.0205(7) 0.0225(8) 0.0017(6) 0.0044(6) 0.0022(6)
C2 0.0125(6) 0.0138(6) 0.0182(7) 0.0004(6) 0.0059(5) -0.0010(5)
C3 0.0181(7) 0.0173(7) 0.0180(7) 0.0033(6) 0.0039(6) -0.0028(6)
C4 0.0152(6) 0.0192(7) 0.0142(7) 0.0015(6) 0.0053(5) -0.0019(6)
C5 0.0160(7) 0.0186(7) 0.0176(7) -0.0017(6) 0.0071(5) -0.0016(6)
C6 0.0124(6) 0.0113(6) 0.0172(7) -0.0019(5) 0.0040(5) -0.0007(5)
C7 0.0155(7) 0.0122(6) 0.0174(7) -0.0011(6) 0.0064(5) -0.0015(5)
C8 0.0167(7) 0.0147(7) 0.0188(7) 0.0031(6) 0.0031(6) -0.0004(5)
C9 0.0122(7) 0.0146(7) 0.0279(8) 0.0006(6) 0.0022(6) 0.0010(5)
C10 0.0143(7) 0.0159(7) 0.0262(8) -0.0011(6) 0.0089(6) -0.0012(6)
C11 0.0175(7) 0.0122(6) 0.0173(7) -0.0003(5) 0.0076(5) -0.0010(5)
C12 0.0271(8) 0.0257(8) 0.0278(9) 0.0027(7) 0.0187(7) -0.0022(7)
C13 0.0461(12) 0.0458(12) 0.0273(10) 0.0084(9) 0.0202(9) -0.0054(9)
O1 0.0173(5) 0.0142(5) 0.0163(5) 0.0005(4) 0.0025(4) -0.0024(4)
O2 0.0120(5) 0.0174(5) 0.0150(5) 0.0028(4) 0.0044(4) -0.0001(4)
O3 0.0197(5) 0.0221(6) 0.0177(5) 0.0027(4) 0.0094(4) -0.0007(4)
Br1 0.01291(8) 0.02621(10) 0.03577(11) 0.00663(7) 0.00101(6) 0.00166(6)

loop_
_atom_type_symbol
_atom_type_description
_atom_type_scat_dispersion_real
_atom_type_scat_dispersion_imag
_atom_type_scat_source
C C 0.0033 0.0016 'International Tables Vol C Tables 4.2.6.8 and 6.1.1.4'
H H 0.0000 0.0000 'International Tables Vol C Tables 4.2.6.8 and 6.1.1.4'
O O 0.0106 0.0060 'International Tables Vol C Tables 4.2.6.8 and 6.1.1.4'
Br Br -0.2901 2.4595 'International Tables Vol C Tables 4.2.6.8 and 6.1.1.4'

loop_
_geom_angle_atom_site_label_1
_geom_angle_atom_site_label_2
_geom_angle_atom_site_label_3
_geom_angle
C2 C1 H1A 109.5
C2 C1 H1B 109.5
H1A C1 H1B 109.5
C2 C1 H1C 109.5
H1A C1 H1C 109.5
H1B C1 H1C 109.5
O1 C2 O2 107.79(11)
O1 C2 C1 110.36(12)
O2 C2 C1 105.42(12)
O1 C2 C5 105.05(11)
O2 C2 C5 110.29(11)
C1 C2 C5 117.65(13)
O1 C3 C4 104.46(12)
O1 C3 H3A 110.9
C4 C3 H3A 110.9
O1 C3 H3B 110.9
C4 C3 H3B 110.9
H3A C3 H3B 108.9
C7 C4 C3 110.70(12)
C7 C4 C5 106.63(12)
C3 C4 C5 99.71(12)
C7 C4 H4A 113.0
C3 C4 H4A 113.0
C5 C4 H4A 113.0
C2 C5 C4 98.33(11)
C2 C5 H5A 112.1
C4 C5 H5A 112.1
C2 C5 H5B 112.1
C4 C5 H5B 112.1
H5A C5 H5B 109.7
O2 C6 C7 122.80(12)
O2 C6 C11 116.75(12)
C7 C6 C11 120.45(13)
C6 C7 C8 119.73(13)
C6 C7 C4 117.59(13)
C8 C7 C4 122.69(13)
C9 C8 C7 119.06(14)
C9 C8 H8A 120.5
C7 C8 H8A 120.5
C8 C9 C10 122.17(14)
C8 C9 Br1 119.00(12)
C10 C9 Br1 118.79(11)
C9 C10 C11 118.99(14)
C9 C10 H10A 120.5
C11 C10 H10A 120.5
O3 C11 C10 124.80(13)
O3 C11 C6 115.62(13)
C10 C11 C6 119.57(13)
O3 C12 C13 107.02(14)
O3 C12 H12A 110.3
C13 C12 H12A 110.3
O3 C12 H12B 110.3
C13 C12 H12B 110.3
H12A C12 H12B 108.6
C12 C13 H13A 109.5
C12 C13 H13B 109.5
H13A C13 H13B 109.5
C12 C13 H13C 109.5
H13A C13 H13C 109.5
H13B C13 H13C 109.5
C2 O1 C3 108.73(11)
C6 O2 C2 114.97(11)
C11 O3 C12 117.35(12)

loop_
_geom_bond_atom_site_label_1
_geom_bond_atom_site_label_2
_geom_bond_distance
C1 C2 1.508(2)
C1 H1A 0.9800
C1 H1B 0.9800
C1 H1C 0.9800
C2 O1 1.4222(17)
C2 O2 1.4581(17)
C2 C5 1.522(2)
C3 O1 1.4550(18)
C3 C4 1.527(2)
C3 H3A 0.9900
C3 H3B 0.9900
C4 C7 1.512(2)
C4 C5 1.533(2)
C4 H4A 1.0000
C5 H5A 0.9900
C5 H5B 0.9900
C6 O2 1.3724(16)
C6 C7 1.392(2)
C6 C11 1.4067(19)
C7 C8 1.401(2)
C8 C9 1.380(2)
C8 H8A 0.9500
C9 C10 1.389(2)
C9 Br1 1.9028(15)
C10 C11 1.394(2)
C10 H10A 0.9500
C11 O3 1.3646(18)
C12 O3 1.4374(18)
C12 C13 1.505(3)
C12 H12A 0.9900
C12 H12B 0.9900
C13 H13A 0.9800
C13 H13B 0.9800
C13 H13C 0.9800
